data_1574358
loop_
_publ_author_name
'Riesinger, Christoph'
'Scheer, Manfred'

_publ_section_title
;
 Redox mediated dimerisation of a cyclo-As8 complex
;
_journal_issue 20
_journal_name_full 'Chemical Science'
_journal_page_first 8807
_journal_page_last 8811
_journal_paper_doi 10.1039/D5SC01685A
_journal_volume 16
_journal_year 2025
_chemical_formula_moiety 'C26 H42 As8 Ta2, C18 H36 K N2 O6, C4 H8 O, 2[C4H8O]'
_chemical_formula_sum 'C56 H102 As8 K N2 O9 Ta2'
_chemical_formula_weight 1947.75
_space_group_crystal_system triclinic
_space_group_IT_number 2
_space_group_name_Hall '-P 1'
_space_group_name_H-M_alt 'P -1'
_atom_sites_solution_hydrogens geom
_atom_sites_solution_primary dual
_audit_creation_date 2024-11-13
_audit_creation_method
;
Olex2 1.5-alpha
(compiled 2024.11.02 svn.r19aeb66f for OlexSys, GUI svn.r7078)
;
_audit_update_record
;
2025-02-06 deposited with the CCDC.	2025-04-08 downloaded from the CCDC.
;
_cell_angle_alpha 109.325(2)
_cell_angle_beta 108.365(2)
_cell_angle_gamma 101.9440(10)
_cell_formula_units_Z 2
_cell_length_a 15.0711(3)
_cell_length_b 15.7076(2)
_cell_length_c 17.5064(4)
_cell_measurement_reflns_used 30895
_cell_measurement_temperature 123.00(10)
_cell_measurement_theta_max 72.7940
_cell_measurement_theta_min 2.8950
_cell_volume 3480.31(15)
_computing_cell_refinement 'CrysAlisPro 1.171.43.90 (Rigaku OD, 2023)'
_computing_data_collection 'CrysAlisPro system (CCD 43.131a 64-bit (release 19-07-2024))'
_computing_data_reduction 'CrysAlisPro 1.171.43.90 (Rigaku OD, 2023)'
_computing_molecular_graphics 'Olex2 1.5-alpha (Dolomanov et al., 2009)'
_computing_publication_material 'Olex2 1.5-alpha (Dolomanov et al., 2009)'
_computing_structure_refinement 'SHELXL 2018/3 (Sheldrick, 2015)'
_computing_structure_solution 'SHELXT 2018/2 (Sheldrick, 2018)'
_diffrn_ambient_environment N~2~
_diffrn_ambient_temperature 123.00(10)
_diffrn_detector 'Hybrid Pixel Array Detector'
_diffrn_detector_area_resol_mean 10.0000
_diffrn_detector_type 'HyPix-Arc 150'
_diffrn_measured_fraction_theta_full 0.989
_diffrn_measured_fraction_theta_max 0.951
_diffrn_measurement_details
;
List of Runs (angles in degrees, time in seconds):

  # Type    Start    End  Width  t~exp~   \w     \q     \k     \f   Frames
#--------------------------------------------------------------------------
  1  \w     24.00  70.00   0.50    0.10    --   62.65-114.00 154.00   92
  2  \w    -77.00 -29.00   0.50    0.10    --  -63.52 114.00-114.00   96
  3  \w    -93.00 -62.00   0.50    0.10    --  -72.72 114.00-114.00   62
  4  \w     44.00  71.00   0.50    0.10    --   75.31-114.00 154.00   54
  5  \w    -63.00 -37.00   0.50    0.10    --  -76.44 114.00-114.00   52
  6  \w    -97.00 -71.00   0.50    0.10    --  -76.44 114.00-114.00   52
  7  \w     26.00  71.00   0.50    0.10    --   62.65 -95.00   0.00   90
  8  \w     31.00  93.00   0.50    0.10    --   62.65  15.00-180.00  124
  9  \w     21.00  89.00   0.50    0.10    --   62.65-125.00-120.00  136
 10  \w     25.00  94.00   0.50    0.10    --   62.65   0.00 -30.00  138
 11  \w     47.00 107.00   0.50    0.10    --   62.65  15.00  30.00  120
 12  \w     25.00  70.00   0.50    0.10    --   62.65 -95.00  60.00   90
 13  \w    -67.00 -33.00   0.50    0.10    --  -63.52 -15.00-150.00   68
 14  \w    -94.00 -29.00   0.50    0.10    --  -63.52   0.00  90.00  130
 15  \w   -108.00 -76.00   0.50    0.10    --  -63.52 -15.00-150.00   64
 16  \w     41.00 118.00   0.50    0.10    --   72.32  15.00-120.00  154
 17  \w     32.00  90.00   0.50    0.10    --   72.32-114.00 154.00  116
 18  \w    -99.00 -37.00   0.50    0.10    --  -72.72 125.00   0.00  124
 19  \w    -99.00 -34.00   0.50    0.10    --  -72.72 125.00-150.00  130
 20  \w   -114.00 -80.00   0.50    0.10    --  -72.72 -15.00-180.00   68
 21  \w    -57.00 -32.00   0.50    0.10    --  -72.72 114.00-114.00   50
 22  \w    -78.00 -41.00   0.50    0.10    --  -72.72 -15.00-180.00   74
 23  \w     38.00  83.00   0.50    0.10    --   75.31 -95.00-150.00   90
 24  \w   -103.00 -37.00   0.50    0.10    --  -76.44 125.00 120.00  132
 25  \w   -103.00 -77.00   0.50    0.10    --  -76.44 125.00  90.00   52
 26  \w   -102.00 -36.00   0.50    0.10    --  -76.44 125.00-180.00  132
 27  \w   -119.00 -51.00   0.50    0.10    --  -76.44 -15.00 -30.00  136
 28  \w   -103.00 -39.00   0.50    0.10    --  -76.44 125.00 -30.00  128
 29  \w   -117.00 -75.00   0.50    0.10    --  -76.44-125.00 -60.00   84
 30  \w    -62.00 -35.00   0.50    0.10    --  -76.44 125.00  90.00   54
 31  \w   -103.00 -35.00   0.50    0.10    --  -76.44 125.00 -90.00  136
 32  \w    -74.00 -39.00   0.50    0.10    --  -76.44 125.00 -60.00   70
 33  \w   -103.00 -77.00   0.50    0.10    --  -76.44 125.00 -60.00   52
 34  \w   -103.00 -36.00   0.50    0.10    --  -76.44 125.00  30.00  134
 35  \w   -114.00 -40.00   0.50    0.10    --  -76.44   0.00-120.00  148
;
_diffrn_measurement_device 'four-circle diffractometer'
_diffrn_measurement_device_type 'XtaLAB Synergy R, DW system, HyPix-Arc 150'
_diffrn_measurement_method '\w scans'
_diffrn_orient_matrix_type 'CrysAlisPro convention (1999,Acta A55,543-557)'
_diffrn_orient_matrix_UB_11 -0.0759426000
_diffrn_orient_matrix_UB_12 -0.0671596000
_diffrn_orient_matrix_UB_13 -0.0963300000
_diffrn_orient_matrix_UB_21 0.0523173000
_diffrn_orient_matrix_UB_22 0.0650266000
_diffrn_orient_matrix_UB_23 -0.0337409000
_diffrn_orient_matrix_UB_31 0.0684776000
_diffrn_orient_matrix_UB_32 -0.0595552000
_diffrn_orient_matrix_UB_33 -0.0096112000
_diffrn_radiation_monochromator mirror
_diffrn_radiation_probe x-ray
_diffrn_radiation_type 'Cu K\a'
_diffrn_radiation_wavelength 1.54184
_diffrn_reflns_av_R_equivalents 0.0747
_diffrn_reflns_av_unetI/netI 0.0516
_diffrn_reflns_Laue_measured_fraction_full 0.989
_diffrn_reflns_Laue_measured_fraction_max 0.951
_diffrn_reflns_limit_h_max 18
_diffrn_reflns_limit_h_min -15
_diffrn_reflns_limit_k_max 18
_diffrn_reflns_limit_k_min -19
_diffrn_reflns_limit_l_max 21
_diffrn_reflns_limit_l_min -21
_diffrn_reflns_number 44802
_diffrn_reflns_point_group_measured_fraction_full 0.989
_diffrn_reflns_point_group_measured_fraction_max 0.951
_diffrn_reflns_theta_full 67.684
_diffrn_reflns_theta_max 73.919
_diffrn_reflns_theta_min 2.941
_diffrn_source 'Rotating-anode X-ray tube'
_diffrn_source_type 'Rigaku (Cu) X-ray Source'
_exptl_absorpt_coefficient_mu 10.856
_exptl_absorpt_correction_T_max 1.000
_exptl_absorpt_correction_T_min 0.087
_exptl_absorpt_correction_type gaussian
_exptl_absorpt_process_details
;
CrysAlisPro 1.171.43.90 (Rigaku Oxford Diffraction, 2023)
Numerical absorption correction based on gaussian integration over
a multifaceted crystal model
Empirical absorption correction using spherical harmonics,
implemented in SCALE3 ABSPACK scaling algorithm.
;
_exptl_crystal_colour 'dark green'
_exptl_crystal_density_diffrn 1.859
_exptl_crystal_description plate
_exptl_crystal_F_000 1906
_exptl_crystal_size_max 0.35
_exptl_crystal_size_mid 0.14
_exptl_crystal_size_min 0.06
_refine_diff_density_max 1.949
_refine_diff_density_min -2.665
_refine_diff_density_rms 0.203
_refine_ls_extinction_method none
_refine_ls_goodness_of_fit_ref 1.127
_refine_ls_hydrogen_treatment constr
_refine_ls_matrix_type full
_refine_ls_number_parameters 625
_refine_ls_number_reflns 13412
_refine_ls_number_restraints 0
_refine_ls_restrained_S_all 1.127
_refine_ls_R_factor_all 0.0569
_refine_ls_R_factor_gt 0.0517
_refine_ls_shift/su_max 0.000
_refine_ls_shift/su_mean 0.000
_refine_ls_structure_factor_coef Fsqd
_refine_ls_weighting_details 'w=1/[\s^2^(Fo^2^)+(0.0997P)^2^+1.5567P] where P=(Fo^2^+2Fc^2^)/3'
_refine_ls_weighting_scheme calc
_refine_ls_wR_factor_gt 0.1494
_refine_ls_wR_factor_ref 0.1536
_reflns_Friedel_coverage 0.000
_reflns_number_gt 11738
_reflns_number_total 13412
_reflns_threshold_expression 'I > 2\s(I)'
_cod_data_source_file d5sc01685a2.cif
_cod_data_source_block cr1399
_cod_depositor_comments 'Adding full bibliography for 1574358--1574360.cif.'
_cod_original_cell_volume 3480.30(13)
_cod_database_code 1574358
_shelx_shelxl_version_number 2018/3
_chemical_oxdiff_formula C60H110N2O10KAs8Ta2
_shelx_space_group_comment
;
The symmetry employed for this shelxl refinement is uniquely defined
by the following loop, which should always be used as a source of
symmetry information in preference to the above space-group names.
They are only intended as comments.
;
_shelx_estimated_absorpt_t_max 0.562
_shelx_estimated_absorpt_t_min 0.115
_olex2_refinement_description
;
1.a Secondary CH2 refined with riding coordinates:
 C30(H30A,H30B), C34(H34A,H34B), C42(H42A,H42B), C13(H13A,H13B), C27(H27A,
 H27B), C15(H15A,H15B), C31(H31A,H31B), C2(H2A,H2B), C33(H33A,H33B), C17(H17A,
 H17B), C35(H35A,H35B), C9(H9A,H9B), C37(H37A,H37B), C19(H19A,H19B), C5(H5A,
 H5B), C41(H41A,H41B), C21(H21A,H21B), C43(H43A,H43B), C11(H11A,H11B), C45(H45A,
 H45B), C23(H23A,H23B), C47(H47A,H47B)
1.b Aromatic/amide H refined with riding coordinates:
 C1(H1), C10(H10), C24(H24), C40(H40), C44(H44), C7(H7)
1.c Idealised Me refined as rotating group:
 C4(H4A,H4B,H4C), C14(H14A,H14B,H14C), C16(H16A,H16B,H16C), C18(H18A,H18B,
 H18C), C22(H22A,H22B,H22C), C26(H26A,H26B,H26C), C28(H28A,H28B,H28C), C38(H38A,
 H38B,H38C), C46(H46A,H46B,H46C), C25(H25A,H25B,H25C), C29(H29A,H29B,H29C),
 C39(H39A,H39B,H39C)
;
_smtbx_masks_special_details
;
A solvent mask was calculated and 160 electrons were 
found in a volume of 985\%A^3^ in 1 void per unit cell. 
This is consistent with the presence of 
2[C4H8O] per formula unit 
which account for 160 electrons 
per unit cell.
;
_smtbx_masks_void_probe_radius 1.0
_smtbx_masks_void_truncation_radius 1.4
_platon_squeeze_void_probe_radius 1.20
_olex2_submission_special_instructions 'No special instructions were received'
_oxdiff_exptl_absorpt_empirical_details
;
Empirical correction (ABSPACK) includes:
- Absorption correction using spherical harmonics
- Frame scaling
;
_oxdiff_exptl_absorpt_empirical_full_max 5.154
_oxdiff_exptl_absorpt_empirical_full_min 0.274

loop_
_space_group_symop_operation_xyz
'x, y, z'
'-x, -y, -z'

loop_
_atom_site_label
_atom_site_type_symbol
_atom_site_fract_x
_atom_site_fract_y
_atom_site_fract_z
_atom_site_U_iso_or_equiv
_atom_site_adp_type
_atom_site_occupancy
_atom_site_site_symmetry_order
_atom_site_calc_flag
_atom_site_refinement_flags_posn
_atom_site_refinement_flags_adp
_atom_site_refinement_flags_occupancy
_atom_site_disorder_assembly
_atom_site_disorder_group
Ta1 Ta 0.49968(2) 0.39970(2) 0.13965(2) 0.02625(9) Uani 1 1 d . . . . .
Ta2 Ta 0.67434(2) 0.30986(2) 0.10556(2) 0.02789(10) Uani 1 1 d . . . . .
As1 As 0.50349(5) 0.42071(4) -0.00806(4) 0.02890(15) Uani 1 1 d . . . . .
As4 As 0.66429(5) 0.47254(4) 0.11152(5) 0.02989(16) Uani 1 1 d . . . . .
As6 As 0.63187(5) 0.57685(5) 0.22704(5) 0.03417(17) Uani 1 1 d . . . . .
As8 As 0.48961(5) 0.23101(4) 0.01149(5) 0.02901(15) Uani 1 1 d . . . . .
As2 As 0.52521(5) 0.24663(5) 0.16100(5) 0.03077(16) Uani 1 1 d . . . . .
As5 As 0.64326(5) 0.48113(5) 0.30977(5) 0.03616(17) Uani 1 1 d . . . . .
As3 As 0.69813(5) 0.25654(5) 0.23327(5) 0.03499(17) Uani 1 1 d . . . . .
As7 As 0.77438(5) 0.42526(5) 0.28253(5) 0.03578(17) Uani 1 1 d . . . . .
K1 K 0.82544(11) 0.12421(10) 0.45990(10) 0.0403(3) Uani 1 1 d . . . . .
O1 O 0.7514(3) -0.0424(3) 0.2946(3) 0.0395(10) Uani 1 1 d . . . . .
O4 O 0.8705(4) 0.1375(3) 0.3234(3) 0.0416(11) Uani 1 1 d . . . . .
O6 O 0.6357(4) 0.1260(4) 0.4477(4) 0.0516(14) Uani 1 1 d . . . . .
O7 O 0.7956(4) 0.3021(4) 0.5193(4) 0.0516(13) Uani 1 1 d . . . . .
O2 O 0.8741(5) 0.0288(4) 0.5730(4) 0.0591(15) Uani 1 1 d . . . . .
O5 O 1.0277(4) 0.1708(4) 0.5813(4) 0.0535(14) Uani 1 1 d . . . . .
N1 N 0.6745(5) -0.0546(4) 0.4260(4) 0.0442(14) Uani 1 1 d . . . . .
C1 C 0.3460(4) 0.4338(4) 0.0955(4) 0.0265(12) Uani 1 1 d . . . . .
H1 H 0.336208 0.462642 0.055082 0.032 Uiso 1 1 calc R U . . .
N2 N 0.9808(5) 0.2994(4) 0.4953(5) 0.0520(17) Uani 1 1 d . . . . .
C4 C 0.2253(5) 0.1554(4) -0.0226(5) 0.0391(15) Uani 1 1 d . . . . .
H4A H 0.171269 0.107397 -0.079440 0.059 Uiso 1 1 calc R U . . .
H4B H 0.210339 0.149767 0.026482 0.059 Uiso 1 1 calc R U . . .
H4C H 0.288048 0.144412 -0.018098 0.059 Uiso 1 1 calc R U . . .
O3 O 0.7281(5) 0.1678(5) -0.3145(5) 0.0720(18) Uani 1 1 d . . . . .
C6 C 0.3939(4) 0.4851(4) 0.1915(4) 0.0291(13) Uani 1 1 d . . . . .
C8 C 0.3156(4) 0.3326(4) 0.0712(4) 0.0272(12) Uani 1 1 d . . . . .
C10 C 0.3513(4) 0.3224(4) 0.1515(4) 0.0325(13) Uani 1 1 d . . . . .
H10 H 0.343949 0.263054 0.156181 0.039 Uiso 1 1 calc R U . . .
C12 C 0.6510(5) 0.0732(4) -0.0408(5) 0.0332(14) Uani 1 1 d . . . . .
C14 C 0.2516(5) 0.2649(5) -0.0964(5) 0.0410(15) Uani 1 1 d . . . . .
H14A H 0.197057 0.214775 -0.151784 0.061 Uiso 1 1 calc R U . . .
H14B H 0.315050 0.256718 -0.093875 0.061 Uiso 1 1 calc R U . . .
H14C H 0.253428 0.328316 -0.094372 0.061 Uiso 1 1 calc R U . . .
C16 C 0.5543(5) 0.0396(4) -0.1226(5) 0.0389(15) Uani 1 1 d . . . . .
H16A H 0.525157 -0.030746 -0.149595 0.058 Uiso 1 1 calc R U . . .
H16B H 0.568285 0.060598 -0.165797 0.058 Uiso 1 1 calc R U . . .
H16C H 0.507384 0.067372 -0.105143 0.058 Uiso 1 1 calc R U . . .
C18 C 0.4778(5) 0.6314(5) 0.3397(5) 0.0410(16) Uani 1 1 d . . . . .
H18A H 0.544386 0.637685 0.341062 0.062 Uiso 1 1 calc R U . . .
H18B H 0.461768 0.589712 0.368093 0.062 Uiso 1 1 calc R U . . .
H18C H 0.476330 0.695044 0.371715 0.062 Uiso 1 1 calc R U . . .
C20 C 0.2350(4) 0.2567(4) -0.0174(4) 0.0328(13) Uani 1 1 d . . . . .
C22 C 0.9874(5) 0.3891(6) 0.2262(6) 0.054(2) Uani 1 1 d . . . . .
H22A H 1.053565 0.439063 0.262446 0.081 Uiso 1 1 calc R U . . .
H22B H 0.994316 0.325675 0.207591 0.081 Uiso 1 1 calc R U . . .
H22C H 0.947785 0.392984 0.261404 0.081 Uiso 1 1 calc R U . . .
C24 C 0.6811(4) 0.2464(4) -0.0385(5) 0.0309(13) Uani 1 1 d . . . . .
H24 H 0.623539 0.231187 -0.090076 0.037 Uiso 1 1 calc R U . . .
C26 C 0.1361(5) 0.2726(5) -0.0210(6) 0.051(2) Uani 1 1 d . . . . .
H26A H 0.137693 0.334060 -0.023953 0.076 Uiso 1 1 calc R U . . .
H26B H 0.127806 0.273592 0.032595 0.076 Uiso 1 1 calc R U . . .
H26C H 0.080270 0.220165 -0.073769 0.076 Uiso 1 1 calc R U . . .
C28 C 0.6315(5) 0.0420(4) 0.0286(5) 0.0399(15) Uani 1 1 d . . . . .
H28A H 0.585368 0.070482 0.046971 0.060 Uiso 1 1 calc R U . . .
H28B H 0.694501 0.063975 0.080482 0.060 Uiso 1 1 calc R U . . .
H28C H 0.602057 -0.028267 0.002490 0.060 Uiso 1 1 calc R U . . .
C30 C 0.8370(5) 0.0544(5) 0.2436(5) 0.0420(15) Uani 1 1 d . . . . .
H30A H 0.885492 0.020366 0.248578 0.050 Uiso 1 1 calc R U . . .
H30B H 0.830916 0.072545 0.193646 0.050 Uiso 1 1 calc R U . . .
C32 C 0.9355(5) 0.4041(5) 0.1447(5) 0.0449(17) Uani 1 1 d . . . . .
C34 C 0.7386(6) -0.0096(5) 0.2263(5) 0.0430(16) Uani 1 1 d . . . . .
H34A H 0.691463 0.025851 0.225997 0.052 Uiso 1 1 calc R U . . .
H34B H 0.711024 -0.065240 0.167537 0.052 Uiso 1 1 calc R U . . .
C36 C 0.4009(5) 0.5872(4) 0.2430(5) 0.0389(15) Uani 1 1 d . . . . .
C38 C 0.9366(6) 0.5081(5) 0.1741(6) 0.0493(19) Uani 1 1 d . . . . .
H38A H 0.901717 0.519863 0.213083 0.074 Uiso 1 1 calc R U . . .
H38B H 0.903105 0.518138 0.121558 0.074 Uiso 1 1 calc R U . . .
H38C H 1.005733 0.552760 0.206306 0.074 Uiso 1 1 calc R U . . .
C40 C 0.7581(5) 0.3365(4) 0.0124(4) 0.0327(13) Uani 1 1 d . . . . .
H40 H 0.761583 0.391385 0.000259 0.039 Uiso 1 1 calc R U . . .
C42 C 0.6650(5) -0.1184(5) 0.2716(5) 0.0451(17) Uani 1 1 d . . . . .
H42A H 0.659123 -0.177466 0.223517 0.054 Uiso 1 1 calc R U . . .
H42B H 0.605026 -0.101535 0.250079 0.054 Uiso 1 1 calc R U . . .
C44 C 0.4004(5) 0.4164(4) 0.2250(5) 0.0356(14) Uani 1 1 d . . . . .
H44 H 0.431946 0.429353 0.285950 0.043 Uiso 1 1 calc R U . . .
C46 C 0.4185(6) 0.6535(5) 0.1992(5) 0.0423(16) Uani 1 1 d . . . . .
H46A H 0.413019 0.714901 0.231739 0.063 Uiso 1 1 calc R U . . .
H46B H 0.368478 0.623802 0.137530 0.063 Uiso 1 1 calc R U . . .
H46C H 0.485251 0.664680 0.200070 0.063 Uiso 1 1 calc R U . . .
C48 C 0.7027(5) 0.1818(4) -0.0009(5) 0.0345(14) Uani 1 1 d . . . . .
C3 C 0.8298(5) 0.3318(4) 0.0852(5) 0.0357(14) Uani 1 1 d . . . . .
C25 C 0.2975(5) 0.5760(6) 0.2449(6) 0.053(2) Uani 1 1 d . . . . .
H25A H 0.282775 0.530845 0.270409 0.079 Uiso 1 1 calc R U . . .
H25B H 0.246591 0.551385 0.184094 0.079 Uiso 1 1 calc R U . . .
H25C H 0.297520 0.638715 0.281250 0.079 Uiso 1 1 calc R U . . .
C13 C 0.9597(6) 0.2072(5) 0.3394(6) 0.0506(19) Uani 1 1 d . . . . .
H13A H 0.954287 0.214616 0.284279 0.061 Uiso 1 1 calc R U . . .
H13B H 1.017422 0.186716 0.359155 0.061 Uiso 1 1 calc R U . . .
C27 C 0.6936(7) 0.2940(6) 0.4825(6) 0.058(2) Uani 1 1 d . . . . .
H27A H 0.670408 0.276721 0.417991 0.070 Uiso 1 1 calc R U . . .
H27B H 0.686153 0.356195 0.511564 0.070 Uiso 1 1 calc R U . . .
C7 C 0.7946(5) 0.2362(5) 0.0766(5) 0.0366(15) Uani 1 1 d . . . . .
H7 H 0.827286 0.212140 0.116263 0.044 Uiso 1 1 calc R U . . .
C29 C 0.7225(6) 0.0263(5) -0.0690(6) 0.052(2) Uani 1 1 d . . . . .
H29A H 0.695193 -0.043306 -0.088552 0.078 Uiso 1 1 calc R U . . .
H29B H 0.787631 0.053121 -0.018348 0.078 Uiso 1 1 calc R U . . .
H29C H 0.730146 0.039389 -0.117986 0.078 Uiso 1 1 calc R U . . .
C15 C 0.9734(6) 0.3021(5) 0.4117(6) 0.055(2) Uani 1 1 d . . . . .
H15A H 1.034552 0.351658 0.423132 0.066 Uiso 1 1 calc R U . . .
H15B H 0.916373 0.322489 0.389121 0.066 Uiso 1 1 calc R U . . .
C31 C 0.6730(6) -0.1355(5) 0.3536(5) 0.0488(18) Uani 1 1 d . . . . .
H31A H 0.615808 -0.192810 0.336437 0.059 Uiso 1 1 calc R U . . .
H31B H 0.734663 -0.149806 0.375428 0.059 Uiso 1 1 calc R U . . .
C2 C 0.9744(7) 0.0357(7) 0.6110(6) 0.064(2) Uani 1 1 d . . . . .
H2A H 0.991452 -0.004506 0.564771 0.076 Uiso 1 1 calc R U . . .
H2B H 0.984261 0.011976 0.657776 0.076 Uiso 1 1 calc R U . . .
C33 C 0.5750(7) 0.0517(5) 0.4587(6) 0.057(2) Uani 1 1 d . . . . .
H33A H 0.505883 0.052007 0.440755 0.069 Uiso 1 1 calc R U . . .
H33B H 0.601592 0.062445 0.521808 0.069 Uiso 1 1 calc R U . . .
C17 C 1.0808(6) 0.2980(6) 0.5440(7) 0.066(3) Uani 1 1 d . . . . .
H17A H 1.098498 0.253343 0.501228 0.079 Uiso 1 1 calc R U . . .
H17B H 1.130707 0.363124 0.569072 0.079 Uiso 1 1 calc R U . . .
C35 C 0.8593(6) 0.3807(5) 0.5154(6) 0.053(2) Uani 1 1 d . . . . .
H35A H 0.855315 0.442054 0.551827 0.064 Uiso 1 1 calc R U . . .
H35B H 0.837194 0.373052 0.453194 0.064 Uiso 1 1 calc R U . . .
C9 C 1.0411(7) 0.1388(7) 0.6507(5) 0.058(2) Uani 1 1 d . . . . .
H9A H 1.024199 0.179190 0.696905 0.070 Uiso 1 1 calc R U . . .
H9B H 1.111578 0.144443 0.678902 0.070 Uiso 1 1 calc R U . . .
C37 C 0.6324(8) 0.2171(6) 0.4973(7) 0.068(3) Uani 1 1 d . . . . .
H37A H 0.659198 0.231874 0.561402 0.081 Uiso 1 1 calc R U . . .
H37B H 0.562551 0.215193 0.477910 0.081 Uiso 1 1 calc R U . . .
C19 C 0.8278(8) 0.2267(7) -0.2929(7) 0.071(3) Uani 1 1 d . . . . .
H19A H 0.826761 0.280049 -0.310971 0.085 Uiso 1 1 calc R U . . .
H19B H 0.861742 0.187965 -0.322059 0.085 Uiso 1 1 calc R U . . .
C39 C 0.9942(6) 0.3898(6) 0.0841(7) 0.064(3) Uani 1 1 d . . . . .
H39A H 1.062358 0.436481 0.117650 0.096 Uiso 1 1 calc R U . . .
H39B H 0.960551 0.399485 0.031436 0.096 Uiso 1 1 calc R U . . .
H39C H 0.996377 0.324407 0.065397 0.096 Uiso 1 1 calc R U . . .
C5 C 0.5760(6) -0.0438(5) 0.4009(6) 0.052(2) Uani 1 1 d . . . . .
H5A H 0.529044 -0.096011 0.403506 0.063 Uiso 1 1 calc R U . . .
H5B H 0.551257 -0.051988 0.338467 0.063 Uiso 1 1 calc R U . . .
C41 C 0.7010(8) -0.0685(7) 0.5078(6) 0.067(3) Uani 1 1 d . . . . .
H41A H 0.655480 -0.131749 0.494884 0.080 Uiso 1 1 calc R U . . .
H41B H 0.690206 -0.018372 0.552238 0.080 Uiso 1 1 calc R U . . .
C21 C 0.9651(6) 0.3831(5) 0.5498(6) 0.056(2) Uani 1 1 d . . . . .
H21A H 1.009081 0.441860 0.553208 0.068 Uiso 1 1 calc R U . . .
H21B H 0.984972 0.387577 0.610951 0.068 Uiso 1 1 calc R U . . .
C43 C 0.8068(8) -0.0646(7) 0.5477(7) 0.066(2) Uani 1 1 d . . . . .
H43A H 0.818079 -0.078342 0.600598 0.079 Uiso 1 1 calc R U . . .
H43B H 0.819050 -0.113994 0.503869 0.079 Uiso 1 1 calc R U . . .
C11 C 0.7289(8) 0.1402(7) -0.2449(7) 0.071(3) Uani 1 1 d . . . . .
H11A H 0.711043 0.069507 -0.267137 0.085 Uiso 1 1 calc R U . . .
H11B H 0.679658 0.158899 -0.223078 0.085 Uiso 1 1 calc R U . . .
C45 C 1.0872(6) 0.2686(6) 0.6170(6) 0.070(3) Uani 1 1 d . . . . .
H45A H 1.157326 0.278051 0.651808 0.084 Uiso 1 1 calc R U . . .
H45B H 1.063721 0.308832 0.657485 0.084 Uiso 1 1 calc R U . . .
C23 C 0.8323(8) 0.1899(8) -0.1705(8) 0.081(3) Uani 1 1 d . . . . .
H23A H 0.829565 0.218400 -0.112041 0.097 Uiso 1 1 calc R U . . .
H23B H 0.869193 0.144665 -0.169408 0.097 Uiso 1 1 calc R U . . .
C47 C 0.8782(9) 0.2644(9) -0.1926(8) 0.095(4) Uani 1 1 d . . . . .
H47A H 0.950736 0.276864 -0.172599 0.115 Uiso 1 1 calc R U . . .
H47B H 0.868099 0.325046 -0.163282 0.115 Uiso 1 1 calc R U . . .

loop_
_atom_site_aniso_label
_atom_site_aniso_U_11
_atom_site_aniso_U_22
_atom_site_aniso_U_33
_atom_site_aniso_U_23
_atom_site_aniso_U_13
_atom_site_aniso_U_12
Ta1 0.02616(16) 0.01627(15) 0.03043(16) 0.00590(11) 0.01008(12) 0.00553(11)
Ta2 0.02430(16) 0.01923(15) 0.03543(17) 0.00906(12) 0.01023(13) 0.00634(12)
As1 0.0320(4) 0.0197(3) 0.0338(3) 0.0093(3) 0.0137(3) 0.0104(3)
As4 0.0282(3) 0.0184(3) 0.0390(4) 0.0096(3) 0.0126(3) 0.0068(3)
As6 0.0326(4) 0.0182(3) 0.0404(4) 0.0042(3) 0.0128(3) 0.0049(3)
As8 0.0256(3) 0.0187(3) 0.0347(3) 0.0053(3) 0.0097(3) 0.0068(3)
As2 0.0307(3) 0.0200(3) 0.0389(4) 0.0113(3) 0.0132(3) 0.0076(3)
As5 0.0357(4) 0.0280(3) 0.0331(4) 0.0058(3) 0.0099(3) 0.0078(3)
As3 0.0336(4) 0.0281(3) 0.0411(4) 0.0159(3) 0.0112(3) 0.0113(3)
As7 0.0293(4) 0.0271(3) 0.0380(4) 0.0090(3) 0.0059(3) 0.0061(3)
K1 0.0434(8) 0.0256(6) 0.0357(7) 0.0049(6) 0.0073(6) 0.0093(6)
O1 0.040(3) 0.027(2) 0.038(2) 0.0069(19) 0.013(2) 0.0026(19)
O4 0.043(3) 0.026(2) 0.046(3) 0.012(2) 0.014(2) 0.007(2)
O6 0.061(3) 0.038(3) 0.064(4) 0.017(3) 0.041(3) 0.016(2)
O7 0.061(3) 0.033(3) 0.051(3) 0.012(2) 0.016(3) 0.020(2)
O2 0.069(4) 0.054(3) 0.059(4) 0.030(3) 0.022(3) 0.029(3)
O5 0.054(3) 0.041(3) 0.038(3) 0.002(2) 0.000(2) 0.017(2)
N1 0.054(4) 0.028(3) 0.041(3) 0.006(2) 0.019(3) 0.008(3)
C1 0.015(2) 0.026(3) 0.031(3) 0.006(2) 0.005(2) 0.009(2)
N2 0.048(4) 0.022(3) 0.058(4) 0.008(3) 0.002(3) 0.008(3)
C4 0.037(3) 0.021(3) 0.055(4) 0.008(3) 0.023(3) 0.010(3)
O3 0.071(4) 0.067(4) 0.066(4) 0.020(3) 0.031(4) 0.013(3)
C6 0.024(3) 0.021(3) 0.030(3) 0.000(2) 0.009(2) 0.007(2)
C8 0.017(2) 0.021(3) 0.034(3) 0.003(2) 0.009(2) 0.005(2)
C10 0.028(3) 0.024(3) 0.043(3) 0.007(3) 0.018(3) 0.010(2)
C12 0.032(3) 0.015(3) 0.046(4) 0.006(2) 0.015(3) 0.008(2)
C14 0.038(4) 0.032(3) 0.037(4) 0.006(3) 0.009(3) 0.008(3)
C16 0.037(3) 0.020(3) 0.050(4) 0.008(3) 0.015(3) 0.008(3)
C18 0.044(4) 0.026(3) 0.039(4) -0.001(3) 0.017(3) 0.011(3)
C20 0.025(3) 0.026(3) 0.034(3) 0.003(2) 0.005(3) 0.009(2)
C22 0.021(3) 0.057(5) 0.073(6) 0.026(4) 0.010(4) 0.011(3)
C24 0.023(3) 0.024(3) 0.050(4) 0.015(3) 0.018(3) 0.012(2)
C26 0.038(4) 0.039(4) 0.069(5) 0.010(4) 0.026(4) 0.017(3)
C28 0.041(4) 0.021(3) 0.055(4) 0.017(3) 0.018(3) 0.010(3)
C30 0.044(4) 0.038(4) 0.039(4) 0.013(3) 0.016(3) 0.015(3)
C32 0.034(4) 0.030(3) 0.054(4) 0.005(3) 0.017(3) 0.002(3)
C34 0.050(4) 0.037(4) 0.040(4) 0.012(3) 0.019(3) 0.019(3)
C36 0.041(4) 0.024(3) 0.040(4) 0.001(3) 0.018(3) 0.011(3)
C38 0.042(4) 0.027(3) 0.064(5) 0.011(3) 0.020(4) 0.000(3)
C40 0.031(3) 0.031(3) 0.046(4) 0.019(3) 0.022(3) 0.015(3)
C42 0.044(4) 0.031(3) 0.038(4) -0.004(3) 0.017(3) 0.001(3)
C44 0.038(3) 0.021(3) 0.043(4) 0.007(3) 0.019(3) 0.009(3)
C46 0.051(4) 0.024(3) 0.049(4) 0.009(3) 0.024(4) 0.016(3)
C48 0.032(3) 0.023(3) 0.041(3) 0.008(3) 0.014(3) 0.007(3)
C3 0.032(3) 0.023(3) 0.047(4) 0.009(3) 0.017(3) 0.008(3)
C25 0.037(4) 0.044(4) 0.064(5) 0.003(4) 0.024(4) 0.016(3)
C13 0.039(4) 0.038(4) 0.055(5) 0.011(3) 0.014(4) 0.001(3)
C27 0.076(6) 0.036(4) 0.065(5) 0.017(4) 0.030(5) 0.032(4)
C7 0.032(3) 0.030(3) 0.058(4) 0.023(3) 0.022(3) 0.018(3)
C29 0.050(4) 0.034(4) 0.084(6) 0.021(4) 0.041(5) 0.025(3)
C15 0.035(4) 0.038(4) 0.073(6) 0.019(4) 0.011(4) 0.001(3)
C31 0.063(5) 0.033(4) 0.055(5) 0.016(3) 0.033(4) 0.015(3)
C2 0.071(6) 0.091(7) 0.061(5) 0.050(5) 0.029(5) 0.057(6)
C33 0.071(6) 0.038(4) 0.066(5) 0.012(4) 0.041(5) 0.021(4)
C17 0.037(4) 0.037(4) 0.083(7) 0.014(4) -0.006(4) 0.003(3)
C35 0.059(5) 0.026(3) 0.048(4) 0.006(3) 0.003(4) 0.009(3)
C9 0.057(5) 0.070(6) 0.034(4) 0.017(4) 0.002(4) 0.030(5)
C37 0.079(6) 0.046(5) 0.074(6) 0.008(4) 0.045(6) 0.024(5)
C19 0.077(7) 0.065(6) 0.087(7) 0.028(5) 0.056(6) 0.028(5)
C39 0.031(4) 0.052(5) 0.090(7) 0.006(4) 0.035(4) 0.000(3)
C5 0.058(5) 0.035(4) 0.059(5) 0.011(3) 0.033(4) 0.009(3)
C41 0.090(7) 0.054(5) 0.054(5) 0.030(4) 0.028(5) 0.014(5)
C21 0.045(4) 0.023(3) 0.063(5) 0.000(3) 0.000(4) 0.002(3)
C43 0.085(7) 0.058(5) 0.062(5) 0.040(5) 0.021(5) 0.027(5)
C11 0.081(7) 0.054(5) 0.082(7) 0.029(5) 0.043(6) 0.016(5)
C45 0.048(5) 0.035(4) 0.065(6) -0.002(4) -0.022(4) 0.010(4)
C23 0.072(7) 0.079(7) 0.083(8) 0.039(6) 0.026(6) 0.010(6)
C47 0.076(7) 0.094(8) 0.090(8) 0.059(7) 0.007(6) -0.010(6)

loop_
_atom_type_symbol
_atom_type_description
_atom_type_scat_dispersion_real
_atom_type_scat_dispersion_imag
_atom_type_scat_source
C C 0.0181 0.0091 'International Tables Vol C Tables 4.2.6.8 and 6.1.1.4'
H H 0.0000 0.0000 'International Tables Vol C Tables 4.2.6.8 and 6.1.1.4'
As As -0.9300 1.0051 'International Tables Vol C Tables 4.2.6.8 and 6.1.1.4'
K K 0.3868 1.0657 'International Tables Vol C Tables 4.2.6.8 and 6.1.1.4'
N N 0.0311 0.0180 'International Tables Vol C Tables 4.2.6.8 and 6.1.1.4'
O O 0.0492 0.0322 'International Tables Vol C Tables 4.2.6.8 and 6.1.1.4'
Ta Ta -5.7959 5.2718 'International Tables Vol C Tables 4.2.6.8 and 6.1.1.4'

loop_
_exptl_crystal_face_index_h
_exptl_crystal_face_index_k
_exptl_crystal_face_index_l
_exptl_crystal_face_perp_dist
-1 0 1 0.0584
1 0 -1 0.0406
0 -2 1 0.1746
0 2 -1 0.1633
0 -1 0 0.1689
0 1 0 0.1608
-9 2 0 0.0703
9 -2 0 0.0586
-2 -1 11 0.0246
3 1 -11 0.0313

loop_
_geom_angle_atom_site_label_1
_geom_angle_atom_site_label_2
_geom_angle_atom_site_label_3
_geom_angle
_geom_angle_site_symmetry_1
_geom_angle_site_symmetry_3
_geom_angle_publ_flag
As1 Ta1 Ta2 76.873(15) . . ?
As1 Ta1 As4 51.82(2) . . ?
As1 Ta1 As8 67.95(2) . . ?
As1 Ta1 As5 130.48(2) . . ?
As4 Ta1 Ta2 48.287(14) . . ?
As4 Ta1 As8 80.75(2) . . ?
As6 Ta1 Ta2 91.029(17) . . ?
As6 Ta1 As1 84.31(2) . . ?
As6 Ta1 As4 52.58(2) . . ?
As6 Ta1 As8 133.05(2) . . ?
As6 Ta1 As5 53.04(2) . . ?
As8 Ta1 Ta2 47.275(15) . . ?
As2 Ta1 Ta2 55.048(16) . . ?
As2 Ta1 As1 119.34(2) . . ?
As2 Ta1 As4 102.67(2) . . ?
As2 Ta1 As6 126.22(2) . . ?
As2 Ta1 As8 52.81(2) . . ?
As2 Ta1 As5 78.46(2) . . ?
As5 Ta1 Ta2 79.755(17) . . ?
As5 Ta1 As4 80.22(2) . . ?
As5 Ta1 As8 121.18(2) . . ?
C1 Ta1 Ta2 155.36(14) . . ?
C1 Ta1 As1 82.53(15) . . ?
C1 Ta1 As4 124.93(15) . . ?
C1 Ta1 As6 100.31(13) . . ?
C1 Ta1 As8 112.04(13) . . ?
C1 Ta1 As2 128.34(14) . . ?
C1 Ta1 As5 124.45(14) . . ?
C1 Ta1 C6 34.23(19) . . ?
C1 Ta1 C8 33.93(18) . . ?
C6 Ta1 Ta2 169.89(14) . . ?
C6 Ta1 As1 108.67(15) . . ?
C6 Ta1 As4 128.29(14) . . ?
C6 Ta1 As6 81.30(13) . . ?
C6 Ta1 As8 142.35(13) . . ?
C6 Ta1 As2 125.15(15) . . ?
C6 Ta1 As5 90.34(14) . . ?
C8 Ta1 Ta2 132.82(12) . . ?
C8 Ta1 As1 91.84(15) . . ?
C8 Ta1 As4 143.66(15) . . ?
C8 Ta1 As6 133.87(13) . . ?
C8 Ta1 As8 85.86(13) . . ?
C8 Ta1 As2 95.53(14) . . ?
C8 Ta1 As5 134.72(14) . . ?
C8 Ta1 C6 56.50(18) . . ?
C10 Ta1 Ta2 128.27(14) . . ?
C10 Ta1 As1 124.97(17) . . ?
C10 Ta1 As4 174.55(14) . . ?
C10 Ta1 As6 132.81(14) . . ?
C10 Ta1 As8 93.95(14) . . ?
C10 Ta1 As2 74.81(15) . . ?
C10 Ta1 As5 103.78(16) . . ?
C10 Ta1 C1 55.9(2) . . ?
C10 Ta1 C6 55.95(19) . . ?
C10 Ta1 C8 33.6(2) . . ?
C44 Ta1 Ta2 143.84(17) . . ?
C44 Ta1 As1 138.56(17) . . ?
C44 Ta1 As4 150.83(15) . . ?
C44 Ta1 As6 98.41(14) . . ?
C44 Ta1 As8 127.61(14) . . ?
C44 Ta1 As2 92.34(15) . . ?
C44 Ta1 As5 78.47(17) . . ?
C44 Ta1 C1 56.2(2) . . ?
C44 Ta1 C6 33.1(2) . . ?
C44 Ta1 C8 56.8(2) . . ?
C44 Ta1 C10 34.6(2) . . ?
As4 Ta2 Ta1 53.858(16) . . ?
As4 Ta2 As2 102.75(2) . . ?
As4 Ta2 As3 126.55(2) . . ?
As4 Ta2 As7 78.36(2) . . ?
As8 Ta2 Ta1 54.436(15) . . ?
As8 Ta2 As4 90.30(2) . . ?
As8 Ta2 As2 53.19(2) . . ?
As8 Ta2 As3 102.66(2) . . ?
As8 Ta2 As7 129.64(2) . . ?
As2 Ta2 Ta1 49.556(15) . . ?
As3 Ta2 Ta1 92.937(18) . . ?
As3 Ta2 As2 53.61(2) . . ?
As3 Ta2 As7 53.43(2) . . ?
As7 Ta2 Ta1 80.729(17) . . ?
As7 Ta2 As2 81.50(2) . . ?
C24 Ta2 Ta1 123.42(14) . . ?
C24 Ta2 As4 98.01(14) . . ?
C24 Ta2 As8 82.29(14) . . ?
C24 Ta2 As2 130.20(14) . . ?
C24 Ta2 As3 134.76(14) . . ?
C24 Ta2 As7 147.47(14) . . ?
C24 Ta2 C40 33.5(2) . . ?
C24 Ta2 C48 33.7(2) . . ?
C24 Ta2 C3 56.2(2) . . ?
C24 Ta2 C7 55.7(2) . . ?
C40 Ta2 Ta1 125.54(15) . . ?
C40 Ta2 As4 78.02(14) . . ?
C40 Ta2 As8 108.99(16) . . ?
C40 Ta2 As2 161.96(16) . . ?
C40 Ta2 As3 139.81(15) . . ?
C40 Ta2 As7 115.99(16) . . ?
C40 Ta2 C48 56.1(2) . . ?
C40 Ta2 C3 33.8(2) . . ?
C48 Ta2 Ta1 143.60(15) . . ?
C48 Ta2 As4 131.05(16) . . ?
C48 Ta2 As8 89.56(15) . . ?
C48 Ta2 As2 115.70(14) . . ?
C48 Ta2 As3 101.07(16) . . ?
C48 Ta2 As7 134.14(16) . . ?
C3 Ta2 Ta1 148.74(15) . . ?
C3 Ta2 As4 94.96(15) . . ?
C3 Ta2 As8 138.48(17) . . ?
C3 Ta2 As2 159.21(17) . . ?
C3 Ta2 As3 106.78(17) . . ?
C3 Ta2 As7 91.65(16) . . ?
C3 Ta2 C48 56.7(2) . . ?
C7 Ta2 Ta1 177.00(15) . . ?
C7 Ta2 As4 128.60(15) . . ?
C7 Ta2 As8 122.81(17) . . ?
C7 Ta2 As2 128.30(15) . . ?
C7 Ta2 As3 86.53(17) . . ?
C7 Ta2 As7 101.27(18) . . ?
C7 Ta2 C40 55.7(2) . . ?
C7 Ta2 C48 33.9(2) . . ?
C7 Ta2 C3 33.9(2) . . ?
As1 As1 Ta1 108.14(4) 2_665 . ?
As4 As1 Ta1 64.97(2) . . ?
As4 As1 As1 97.99(4) . 2_665 ?
Ta2 As4 Ta1 77.855(19) . . ?
As1 As4 Ta1 63.21(2) . . ?
As1 As4 Ta2 100.32(3) . . ?
As6 As4 Ta1 61.13(2) . . ?
As6 As4 Ta2 120.55(3) . . ?
As6 As4 As1 97.38(3) . . ?
As4 As6 Ta1 66.29(2) . . ?
As4 As6 As5 95.03(3) . . ?
As5 As6 Ta1 65.23(2) . . ?
Ta2 As8 Ta1 78.289(19) . . ?
As2 As8 Ta1 60.44(2) . . ?
As2 As8 Ta2 70.31(3) . . ?
Ta1 As2 Ta2 75.396(18) . . ?
As8 As2 Ta1 66.75(2) . . ?
As8 As2 Ta2 56.50(2) . . ?
As8 As2 As3 109.66(3) . . ?
As3 As2 Ta1 116.70(3) . . ?
As3 As2 Ta2 57.89(2) . . ?
As6 As5 Ta1 61.73(2) . . ?
As6 As5 As7 99.05(4) . . ?
As7 As5 Ta1 99.87(3) . . ?
As2 As3 Ta2 68.50(3) . . ?
As7 As3 Ta2 66.03(3) . . ?
As7 As3 As2 96.97(3) . . ?
As5 As7 Ta2 99.34(3) . . ?
As3 As7 Ta2 60.54(2) . . ?
As3 As7 As5 100.27(4) . . ?
O1 K1 O5 115.67(15) . . ?
O1 K1 N1 60.13(15) . . ?
O1 K1 N2 119.57(18) . . ?
O4 K1 O1 59.91(14) . . ?
O4 K1 O6 116.04(17) . . ?
O4 K1 O7 97.46(16) . . ?
O4 K1 O2 135.11(17) . . ?
O4 K1 O5 95.95(17) . . ?
O4 K1 N1 119.33(16) . . ?
O4 K1 N2 60.72(18) . . ?
O6 K1 O1 94.62(15) . . ?
O6 K1 O7 60.60(16) . . ?
O6 K1 O2 102.51(17) . . ?
O6 K1 O5 144.46(17) . . ?
O6 K1 N1 61.13(16) . . ?
O6 K1 N2 120.69(17) . . ?
O7 K1 O1 136.64(17) . . ?
O7 K1 O2 122.04(17) . . ?
O7 K1 O5 102.24(16) . . ?
O7 K1 N1 120.13(18) . . ?
O7 K1 N2 61.50(18) . . ?
O2 K1 O1 96.52(16) . . ?
O2 K1 O5 58.10(18) . . ?
O2 K1 N1 60.50(18) . . ?
O2 K1 N2 117.98(19) . . ?
O5 K1 N1 117.25(18) . . ?
O5 K1 N2 61.02(18) . . ?
N2 K1 N1 178.10(19) . . ?
C34 O1 K1 107.2(4) . . ?
C42 O1 K1 118.7(4) . . ?
C42 O1 C34 110.7(6) . . ?
C30 O4 K1 119.6(4) . . ?
C30 O4 C13 112.2(6) . . ?
C13 O4 K1 121.8(4) . . ?
C33 O6 K1 117.9(5) . . ?
C37 O6 K1 115.3(5) . . ?
C37 O6 C33 110.1(6) . . ?
C27 O7 K1 113.3(4) . . ?
C27 O7 C35 111.4(6) . . ?
C35 O7 K1 116.7(4) . . ?
C2 O2 K1 117.7(5) . . ?
C2 O2 C43 111.6(7) . . ?
C43 O2 K1 118.6(5) . . ?
C9 O5 K1 116.9(5) . . ?
C45 O5 K1 113.8(4) . . ?
C45 O5 C9 110.2(7) . . ?
C31 N1 K1 109.2(4) . . ?
C31 N1 C5 109.7(6) . . ?
C31 N1 C41 110.9(6) . . ?
C5 N1 K1 108.8(4) . . ?
C41 N1 K1 108.5(5) . . ?
C41 N1 C5 109.7(7) . . ?
Ta1 C1 H1 117.1 . . ?
C6 C1 Ta1 74.8(3) . . ?
C6 C1 H1 125.4 . . ?
C8 C1 Ta1 74.5(3) . . ?
C8 C1 H1 125.4 . . ?
C8 C1 C6 109.1(5) . . ?
C15 N2 K1 109.4(4) . . ?
C15 N2 C17 109.8(7) . . ?
C15 N2 C21 110.2(7) . . ?
C17 N2 K1 109.3(5) . . ?
C21 N2 K1 108.3(5) . . ?
C21 N2 C17 109.8(6) . . ?
H4A C4 H4B 109.5 . . ?
H4A C4 H4C 109.5 . . ?
H4B C4 H4C 109.5 . . ?
C20 C4 H4A 109.5 . . ?
C20 C4 H4B 109.5 . . ?
C20 C4 H4C 109.5 . . ?
C11 O3 C19 109.5(8) . . ?
C1 C6 Ta1 71.0(3) . . ?
C1 C6 C36 124.2(6) . . ?
C36 C6 Ta1 138.9(4) . . ?
C44 C6 Ta1 71.0(3) . . ?
C44 C6 C1 107.0(5) . . ?
C44 C6 C36 125.7(6) . . ?
C1 C8 Ta1 71.5(3) . . ?
C1 C8 C20 124.5(6) . . ?
C10 C8 Ta1 71.3(3) . . ?
C10 C8 C1 106.2(5) . . ?
C10 C8 C20 126.7(5) . . ?
C20 C8 Ta1 136.4(4) . . ?
Ta1 C10 H10 118.5 . . ?
C8 C10 Ta1 75.2(3) . . ?
C8 C10 H10 125.4 . . ?
C8 C10 C44 109.1(6) . . ?
C44 C10 Ta1 72.7(3) . . ?
C44 C10 H10 125.4 . . ?
C16 C12 C28 110.7(5) . . ?
C16 C12 C48 111.0(5) . . ?
C16 C12 C29 108.7(6) . . ?
C28 C12 C29 108.1(6) . . ?
C48 C12 C28 111.0(5) . . ?
C48 C12 C29 107.1(5) . . ?
H14A C14 H14B 109.5 . . ?
H14A C14 H14C 109.5 . . ?
H14B C14 H14C 109.5 . . ?
C20 C14 H14A 109.5 . . ?
C20 C14 H14B 109.5 . . ?
C20 C14 H14C 109.5 . . ?
C12 C16 H16A 109.5 . . ?
C12 C16 H16B 109.5 . . ?
C12 C16 H16C 109.5 . . ?
H16A C16 H16B 109.5 . . ?
H16A C16 H16C 109.5 . . ?
H16B C16 H16C 109.5 . . ?
H18A C18 H18B 109.5 . . ?
H18A C18 H18C 109.5 . . ?
H18B C18 H18C 109.5 . . ?
C36 C18 H18A 109.5 . . ?
C36 C18 H18B 109.5 . . ?
C36 C18 H18C 109.5 . . ?
C4 C20 C26 107.8(5) . . ?
C8 C20 C4 110.6(6) . . ?
C8 C20 C14 112.9(5) . . ?
C8 C20 C26 106.3(5) . . ?
C14 C20 C4 110.3(5) . . ?
C14 C20 C26 108.8(6) . . ?
H22A C22 H22B 109.5 . . ?
H22A C22 H22C 109.5 . . ?
H22B C22 H22C 109.5 . . ?
C32 C22 H22A 109.5 . . ?
C32 C22 H22B 109.5 . . ?
C32 C22 H22C 109.5 . . ?
Ta2 C24 H24 118.4 . . ?
C40 C24 Ta2 73.6(4) . . ?
C40 C24 H24 125.3 . . ?
C40 C24 C48 109.4(6) . . ?
C48 C24 Ta2 74.5(4) . . ?
C48 C24 H24 125.3 . . ?
C20 C26 H26A 109.5 . . ?
C20 C26 H26B 109.5 . . ?
C20 C26 H26C 109.5 . . ?
H26A C26 H26B 109.5 . . ?
H26A C26 H26C 109.5 . . ?
H26B C26 H26C 109.5 . . ?
C12 C28 H28A 109.5 . . ?
C12 C28 H28B 109.5 . . ?
C12 C28 H28C 109.5 . . ?
H28A C28 H28B 109.5 . . ?
H28A C28 H28C 109.5 . . ?
H28B C28 H28C 109.5 . . ?
O4 C30 H30A 109.9 . . ?
O4 C30 H30B 109.9 . . ?
O4 C30 C34 109.1(6) . . ?
H30A C30 H30B 108.3 . . ?
C34 C30 H30A 109.9 . . ?
C34 C30 H30B 109.9 . . ?
C22 C32 C38 109.2(7) . . ?
C22 C32 C3 113.6(6) . . ?
C22 C32 C39 109.7(7) . . ?
C38 C32 C39 107.4(6) . . ?
C3 C32 C38 111.4(6) . . ?
C3 C32 C39 105.3(6) . . ?
O1 C34 C30 108.6(6) . . ?
O1 C34 H34A 110.0 . . ?
O1 C34 H34B 110.0 . . ?
C30 C34 H34A 110.0 . . ?
C30 C34 H34B 110.0 . . ?
H34A C34 H34B 108.3 . . ?
C6 C36 C18 112.0(6) . . ?
C6 C36 C25 104.3(5) . . ?
C18 C36 C25 107.1(6) . . ?
C46 C36 C6 114.2(5) . . ?
C46 C36 C18 110.9(6) . . ?
C46 C36 C25 107.7(6) . . ?
C32 C38 H38A 109.5 . . ?
C32 C38 H38B 109.5 . . ?
C32 C38 H38C 109.5 . . ?
H38A C38 H38B 109.5 . . ?
H38A C38 H38C 109.5 . . ?
H38B C38 H38C 109.5 . . ?
Ta2 C40 H40 119.8 . . ?
C24 C40 Ta2 72.8(3) . . ?
C24 C40 H40 125.6 . . ?
C24 C40 C3 108.8(5) . . ?
C3 C40 Ta2 73.6(4) . . ?
C3 C40 H40 125.6 . . ?
O1 C42 H42A 110.0 . . ?
O1 C42 H42B 110.0 . . ?
O1 C42 C31 108.5(6) . . ?
H42A C42 H42B 108.4 . . ?
C31 C42 H42A 110.0 . . ?
C31 C42 H42B 110.0 . . ?
Ta1 C44 H44 117.5 . . ?
C6 C44 Ta1 75.9(4) . . ?
C6 C44 C10 108.4(6) . . ?
C6 C44 H44 125.8 . . ?
C10 C44 Ta1 72.7(3) . . ?
C10 C44 H44 125.8 . . ?
C36 C46 H46A 109.5 . . ?
C36 C46 H46B 109.5 . . ?
C36 C46 H46C 109.5 . . ?
H46A C46 H46B 109.5 . . ?
H46A C46 H46C 109.5 . . ?
H46B C46 H46C 109.5 . . ?
C12 C48 Ta2 128.6(4) . . ?
C24 C48 Ta2 71.8(3) . . ?
C24 C48 C12 128.3(6) . . ?
C24 C48 C7 105.8(5) . . ?
C7 C48 Ta2 72.0(4) . . ?
C7 C48 C12 125.1(6) . . ?
C32 C3 Ta2 132.1(5) . . ?
C40 C3 Ta2 72.6(3) . . ?
C40 C3 C32 126.4(6) . . ?
C40 C3 C7 106.2(6) . . ?
C7 C3 Ta2 72.5(3) . . ?
C7 C3 C32 125.5(6) . . ?
C36 C25 H25A 109.5 . . ?
C36 C25 H25B 109.5 . . ?
C36 C25 H25C 109.5 . . ?
H25A C25 H25B 109.5 . . ?
H25A C25 H25C 109.5 . . ?
H25B C25 H25C 109.5 . . ?
O4 C13 H13A 110.2 . . ?
O4 C13 H13B 110.2 . . ?
O4 C13 C15 107.4(6) . . ?
H13A C13 H13B 108.5 . . ?
C15 C13 H13A 110.2 . . ?
C15 C13 H13B 110.2 . . ?
O7 C27 H27A 110.0 . . ?
O7 C27 H27B 110.0 . . ?
O7 C27 C37 108.7(7) . . ?
H27A C27 H27B 108.3 . . ?
C37 C27 H27A 110.0 . . ?
C37 C27 H27B 110.0 . . ?
Ta2 C7 H7 118.9 . . ?
C48 C7 Ta2 74.1(4) . . ?
C48 C7 H7 125.1 . . ?
C3 C7 Ta2 73.6(4) . . ?
C3 C7 C48 109.7(6) . . ?
C3 C7 H7 125.1 . . ?
C12 C29 H29A 109.5 . . ?
C12 C29 H29B 109.5 . . ?
C12 C29 H29C 109.5 . . ?
H29A C29 H29B 109.5 . . ?
H29A C29 H29C 109.5 . . ?
H29B C29 H29C 109.5 . . ?
N2 C15 C13 115.1(7) . . ?
N2 C15 H15A 108.5 . . ?
N2 C15 H15B 108.5 . . ?
C13 C15 H15A 108.5 . . ?
C13 C15 H15B 108.5 . . ?
H15A C15 H15B 107.5 . . ?
N1 C31 C42 114.0(6) . . ?
N1 C31 H31A 108.7 . . ?
N1 C31 H31B 108.7 . . ?
C42 C31 H31A 108.7 . . ?
C42 C31 H31B 108.7 . . ?
H31A C31 H31B 107.6 . . ?
O2 C2 H2A 109.8 . . ?
O2 C2 H2B 109.8 . . ?
O2 C2 C9 109.5(7) . . ?
H2A C2 H2B 108.2 . . ?
C9 C2 H2A 109.8 . . ?
C9 C2 H2B 109.8 . . ?
O6 C33 H33A 110.1 . . ?
O6 C33 H33B 110.1 . . ?
O6 C33 C5 108.1(6) . . ?
H33A C33 H33B 108.4 . . ?
C5 C33 H33A 110.1 . . ?
C5 C33 H33B 110.1 . . ?
N2 C17 H17A 108.8 . . ?
N2 C17 H17B 108.8 . . ?
H17A C17 H17B 107.7 . . ?
C45 C17 N2 114.0(8) . . ?
C45 C17 H17A 108.8 . . ?
C45 C17 H17B 108.8 . . ?
O7 C35 H35A 109.7 . . ?
O7 C35 H35B 109.7 . . ?
O7 C35 C21 109.7(6) . . ?
H35A C35 H35B 108.2 . . ?
C21 C35 H35A 109.7 . . ?
C21 C35 H35B 109.7 . . ?
O5 C9 C2 108.8(6) . . ?
O5 C9 H9A 109.9 . . ?
O5 C9 H9B 109.9 . . ?
C2 C9 H9A 109.9 . . ?
C2 C9 H9B 109.9 . . ?
H9A C9 H9B 108.3 . . ?
O6 C37 C27 109.5(7) . . ?
O6 C37 H37A 109.8 . . ?
O6 C37 H37B 109.8 . . ?
C27 C37 H37A 109.8 . . ?
C27 C37 H37B 109.8 . . ?
H37A C37 H37B 108.2 . . ?
O3 C19 H19A 111.2 . . ?
O3 C19 H19B 111.2 . . ?
O3 C19 C47 102.9(8) . . ?
H19A C19 H19B 109.1 . . ?
C47 C19 H19A 111.2 . . ?
C47 C19 H19B 111.2 . . ?
C32 C39 H39A 109.5 . . ?
C32 C39 H39B 109.5 . . ?
C32 C39 H39C 109.5 . . ?
H39A C39 H39B 109.5 . . ?
H39A C39 H39C 109.5 . . ?
H39B C39 H39C 109.5 . . ?
N1 C5 C33 114.6(7) . . ?
N1 C5 H5A 108.6 . . ?
N1 C5 H5B 108.6 . . ?
C33 C5 H5A 108.6 . . ?
C33 C5 H5B 108.6 . . ?
H5A C5 H5B 107.6 . . ?
N1 C41 H41A 108.7 . . ?
N1 C41 H41B 108.7 . . ?
N1 C41 C43 114.3(8) . . ?
H41A C41 H41B 107.6 . . ?
C43 C41 H41A 108.7 . . ?
C43 C41 H41B 108.7 . . ?
N2 C21 C35 114.0(6) . . ?
N2 C21 H21A 108.8 . . ?
N2 C21 H21B 108.8 . . ?
C35 C21 H21A 108.8 . . ?
C35 C21 H21B 108.8 . . ?
H21A C21 H21B 107.7 . . ?
O2 C43 C41 109.7(7) . . ?
O2 C43 H43A 109.7 . . ?
O2 C43 H43B 109.7 . . ?
C41 C43 H43A 109.7 . . ?
C41 C43 H43B 109.7 . . ?
H43A C43 H43B 108.2 . . ?
O3 C11 H11A 110.0 . . ?
O3 C11 H11B 110.0 . . ?
O3 C11 C23 108.4(8) . . ?
H11A C11 H11B 108.4 . . ?
C23 C11 H11A 110.0 . . ?
C23 C11 H11B 110.0 . . ?
O5 C45 C17 109.7(7) . . ?
O5 C45 H45A 109.7 . . ?
O5 C45 H45B 109.7 . . ?
C17 C45 H45A 109.7 . . ?
C17 C45 H45B 109.7 . . ?
H45A C45 H45B 108.2 . . ?
C11 C23 H23A 111.1 . . ?
C11 C23 H23B 111.1 . . ?
H23A C23 H23B 109.1 . . ?
C47 C23 C11 103.1(9) . . ?
C47 C23 H23A 111.1 . . ?
C47 C23 H23B 111.1 . . ?
C19 C47 H47A 110.5 . . ?
C19 C47 H47B 110.5 . . ?
C23 C47 C19 106.4(9) . . ?
C23 C47 H47A 110.5 . . ?
C23 C47 H47B 110.5 . . ?
H47A C47 H47B 108.6 . . ?

loop_
_geom_bond_atom_site_label_1
_geom_bond_atom_site_label_2
_geom_bond_distance
_geom_bond_site_symmetry_2
_geom_bond_publ_flag
Ta1 Ta2 3.3536(4) . ?
Ta1 As1 2.7294(7) . ?
Ta1 As4 2.7703(7) . ?
Ta1 As6 2.6495(7) . ?
Ta1 As8 2.7861(7) . ?
Ta1 As2 2.6375(7) . ?
Ta1 As5 2.7314(8) . ?
Ta1 C1 2.431(5) . ?
Ta1 C6 2.482(5) . ?
Ta1 C8 2.470(5) . ?
Ta1 C10 2.419(6) . ?
Ta1 C44 2.419(6) . ?
Ta2 As4 2.5608(7) . ?
Ta2 As8 2.5160(7) . ?
Ta2 As2 2.8405(7) . ?
Ta2 As3 2.5859(8) . ?
Ta2 As7 2.7140(8) . ?
Ta2 C24 2.430(6) . ?
Ta2 C40 2.440(6) . ?
Ta2 C48 2.465(6) . ?
Ta2 C3 2.452(6) . ?
Ta2 C7 2.438(6) . ?
As1 As1 2.4408(12) 2_665 ?
As1 As4 2.4035(10) . ?
As4 As6 2.4029(9) . ?
As6 As5 2.4039(11) . ?
As8 As2 2.4155(10) . ?
As2 As3 2.4578(10) . ?
As5 As7 2.4367(10) . ?
As3 As7 2.3855(10) . ?
K1 O1 2.865(5) . ?
K1 O4 2.740(5) . ?
K1 O6 2.807(5) . ?
K1 O7 2.825(5) . ?
K1 O2 2.865(6) . ?
K1 O5 2.883(6) . ?
K1 N1 2.969(6) . ?
K1 N2 2.954(7) . ?
O1 C34 1.425(8) . ?
O1 C42 1.411(8) . ?
O4 C30 1.410(8) . ?
O4 C13 1.426(8) . ?
O6 C33 1.433(9) . ?
O6 C37 1.427(9) . ?
O7 C27 1.427(10) . ?
O7 C35 1.435(9) . ?
O2 C2 1.411(10) . ?
O2 C43 1.431(11) . ?
O5 C9 1.435(10) . ?
O5 C45 1.413(10) . ?
N1 C31 1.458(8) . ?
N1 C5 1.473(10) . ?
N1 C41 1.462(10) . ?
C1 H1 0.9500 . ?
C1 C6 1.446(8) . ?
C1 C8 1.430(8) . ?
N2 C15 1.447(11) . ?
N2 C17 1.489(10) . ?
N2 C21 1.463(9) . ?
C4 H4A 0.9800 . ?
C4 H4B 0.9800 . ?
C4 H4C 0.9800 . ?
C4 C20 1.538(9) . ?
O3 C19 1.446(11) . ?
O3 C11 1.420(11) . ?
C6 C36 1.519(8) . ?
C6 C44 1.396(9) . ?
C8 C10 1.413(9) . ?
C8 C20 1.514(8) . ?
C10 H10 0.9500 . ?
C10 C44 1.440(8) . ?
C12 C16 1.523(9) . ?
C12 C28 1.536(9) . ?
C12 C48 1.525(8) . ?
C12 C29 1.539(8) . ?
C14 H14A 0.9800 . ?
C14 H14B 0.9800 . ?
C14 H14C 0.9800 . ?
C14 C20 1.520(9) . ?
C16 H16A 0.9800 . ?
C16 H16B 0.9800 . ?
C16 H16C 0.9800 . ?
C18 H18A 0.9800 . ?
C18 H18B 0.9800 . ?
C18 H18C 0.9800 . ?
C18 C36 1.530(10) . ?
C20 C26 1.546(9) . ?
C22 H22A 0.9800 . ?
C22 H22B 0.9800 . ?
C22 H22C 0.9800 . ?
C22 C32 1.518(12) . ?
C24 H24 0.9500 . ?
C24 C40 1.405(8) . ?
C24 C48 1.419(9) . ?
C26 H26A 0.9800 . ?
C26 H26B 0.9800 . ?
C26 H26C 0.9800 . ?
C28 H28A 0.9800 . ?
C28 H28B 0.9800 . ?
C28 H28C 0.9800 . ?
C30 H30A 0.9900 . ?
C30 H30B 0.9900 . ?
C30 C34 1.483(10) . ?
C32 C38 1.536(10) . ?
C32 C3 1.528(9) . ?
C32 C39 1.573(10) . ?
C34 H34A 0.9900 . ?
C34 H34B 0.9900 . ?
C36 C46 1.510(10) . ?
C36 C25 1.544(9) . ?
C38 H38A 0.9800 . ?
C38 H38B 0.9800 . ?
C38 H38C 0.9800 . ?
C40 H40 0.9500 . ?
C40 C3 1.422(10) . ?
C42 H42A 0.9900 . ?
C42 H42B 0.9900 . ?
C42 C31 1.519(10) . ?
C44 H44 0.9500 . ?
C46 H46A 0.9800 . ?
C46 H46B 0.9800 . ?
C46 H46C 0.9800 . ?
C48 C7 1.431(9) . ?
C3 C7 1.425(8) . ?
C25 H25A 0.9800 . ?
C25 H25B 0.9800 . ?
C25 H25C 0.9800 . ?
C13 H13A 0.9900 . ?
C13 H13B 0.9900 . ?
C13 C15 1.526(11) . ?
C27 H27A 0.9900 . ?
C27 H27B 0.9900 . ?
C27 C37 1.507(12) . ?
C7 H7 0.9500 . ?
C29 H29A 0.9800 . ?
C29 H29B 0.9800 . ?
C29 H29C 0.9800 . ?
C15 H15A 0.9900 . ?
C15 H15B 0.9900 . ?
C31 H31A 0.9900 . ?
C31 H31B 0.9900 . ?
C2 H2A 0.9900 . ?
C2 H2B 0.9900 . ?
C2 C9 1.501(13) . ?
C33 H33A 0.9900 . ?
C33 H33B 0.9900 . ?
C33 C5 1.513(10) . ?
C17 H17A 0.9900 . ?
C17 H17B 0.9900 . ?
C17 C45 1.479(15) . ?
C35 H35A 0.9900 . ?
C35 H35B 0.9900 . ?
C35 C21 1.503(11) . ?
C9 H9A 0.9900 . ?
C9 H9B 0.9900 . ?
C37 H37A 0.9900 . ?
C37 H37B 0.9900 . ?
C19 H19A 0.9900 . ?
C19 H19B 0.9900 . ?
C19 C47 1.516(15) . ?
C39 H39A 0.9800 . ?
C39 H39B 0.9800 . ?
C39 H39C 0.9800 . ?
C5 H5A 0.9900 . ?
C5 H5B 0.9900 . ?
C41 H41A 0.9900 . ?
C41 H41B 0.9900 . ?
C41 C43 1.505(14) . ?
C21 H21A 0.9900 . ?
C21 H21B 0.9900 . ?
C43 H43A 0.9900 . ?
C43 H43B 0.9900 . ?
C11 H11A 0.9900 . ?
C11 H11B 0.9900 . ?
C11 C23 1.509(15) . ?
C45 H45A 0.9900 . ?
C45 H45B 0.9900 . ?
C23 H23A 0.9900 . ?
C23 H23B 0.9900 . ?
C23 C47 1.459(13) . ?
C47 H47A 0.9900 . ?
C47 H47B 0.9900 . ?

loop_
_geom_torsion_atom_site_label_1
_geom_torsion_atom_site_label_2
_geom_torsion_atom_site_label_3
_geom_torsion_atom_site_label_4
_geom_torsion
_geom_torsion_site_symmetry_1
_geom_torsion_site_symmetry_2
_geom_torsion_site_symmetry_3
_geom_torsion_site_symmetry_4
_geom_torsion_publ_flag
Ta1 C1 C6 C36 136.8(6) . . . . ?
Ta1 C1 C6 C44 -62.3(4) . . . . ?
Ta1 C1 C8 C10 63.3(4) . . . . ?
Ta1 C1 C8 C20 -134.2(5) . . . . ?
Ta1 C6 C36 C18 -64.8(9) . . . . ?
Ta1 C6 C36 C46 62.4(9) . . . . ?
Ta1 C6 C36 C25 179.7(6) . . . . ?
Ta1 C6 C44 C10 -66.0(4) . . . . ?
Ta1 C8 C10 C44 65.3(4) . . . . ?
Ta1 C8 C20 C4 77.8(7) . . . . ?
Ta1 C8 C20 C14 -46.3(8) . . . . ?
Ta1 C8 C20 C26 -165.4(5) . . . . ?
Ta1 C10 C44 C6 68.2(4) . . . . ?
Ta2 C24 C40 C3 65.3(4) . . . . ?
Ta2 C24 C48 C12 125.3(6) . . . . ?
Ta2 C24 C48 C7 -64.4(4) . . . . ?
Ta2 C40 C3 C32 -130.0(6) . . . . ?
Ta2 C40 C3 C7 65.2(4) . . . . ?
Ta2 C48 C7 C3 -65.5(5) . . . . ?
Ta2 C3 C7 C48 65.8(5) . . . . ?
K1 O1 C34 C30 61.4(5) . . . . ?
K1 O1 C42 C31 -43.1(7) . . . . ?
K1 O4 C30 C34 33.9(7) . . . . ?
K1 O4 C13 C15 -43.1(8) . . . . ?
K1 O6 C33 C5 -48.0(9) . . . . ?
K1 O6 C37 C27 45.5(10) . . . . ?
K1 O7 C27 C37 51.8(7) . . . . ?
K1 O7 C35 C21 -44.4(8) . . . . ?
K1 O2 C2 C9 47.7(8) . . . . ?
K1 O2 C43 C41 -38.4(9) . . . . ?
K1 O5 C9 C2 46.1(8) . . . . ?
K1 O5 C45 C17 -52.2(9) . . . . ?
K1 N1 C31 C42 -49.8(8) . . . . ?
K1 N1 C5 C33 -45.2(8) . . . . ?
K1 N1 C41 C43 -52.0(8) . . . . ?
K1 N2 C15 C13 -44.9(7) . . . . ?
K1 N2 C17 C45 -44.1(8) . . . . ?
K1 N2 C21 C35 -48.8(9) . . . . ?
O1 C42 C31 N1 64.0(8) . . . . ?
O4 C30 C34 O1 -65.3(7) . . . . ?
O4 C13 C15 N2 59.1(9) . . . . ?
O6 C33 C5 N1 63.8(10) . . . . ?
O7 C27 C37 O6 -65.4(10) . . . . ?
O7 C35 C21 N2 64.9(10) . . . . ?
O2 C2 C9 O5 -61.1(9) . . . . ?
N1 C41 C43 O2 62.7(10) . . . . ?
C1 C6 C36 C18 -165.1(6) . . . . ?
C1 C6 C36 C46 -38.0(9) . . . . ?
C1 C6 C36 C25 79.4(8) . . . . ?
C1 C6 C44 Ta1 62.3(4) . . . . ?
C1 C6 C44 C10 -3.8(6) . . . . ?
C1 C8 C10 Ta1 -63.5(4) . . . . ?
C1 C8 C10 C44 1.8(6) . . . . ?
C1 C8 C20 C4 177.3(5) . . . . ?
C1 C8 C20 C14 53.2(8) . . . . ?
C1 C8 C20 C26 -66.0(8) . . . . ?
N2 C17 C45 O5 67.3(10) . . . . ?
O3 C19 C47 C23 31.4(12) . . . . ?
O3 C11 C23 C47 14.9(13) . . . . ?
C6 C1 C8 Ta1 -67.4(4) . . . . ?
C6 C1 C8 C10 -4.2(6) . . . . ?
C6 C1 C8 C20 158.4(5) . . . . ?
C8 C1 C6 Ta1 67.3(4) . . . . ?
C8 C1 C6 C36 -155.9(6) . . . . ?
C8 C1 C6 C44 5.0(6) . . . . ?
C8 C10 C44 Ta1 -66.9(4) . . . . ?
C8 C10 C44 C6 1.3(7) . . . . ?
C10 C8 C20 C4 -23.8(8) . . . . ?
C10 C8 C20 C14 -147.9(6) . . . . ?
C10 C8 C20 C26 92.9(7) . . . . ?
C12 C48 C7 Ta2 -125.0(6) . . . . ?
C12 C48 C7 C3 169.4(6) . . . . ?
C16 C12 C48 Ta2 85.1(7) . . . . ?
C16 C12 C48 C24 -11.8(9) . . . . ?
C16 C12 C48 C7 179.6(6) . . . . ?
C20 C8 C10 Ta1 134.5(5) . . . . ?
C20 C8 C10 C44 -160.2(5) . . . . ?
C22 C32 C3 Ta2 70.1(8) . . . . ?
C22 C32 C3 C40 169.7(6) . . . . ?
C22 C32 C3 C7 -28.3(10) . . . . ?
C24 C40 C3 Ta2 -64.8(4) . . . . ?
C24 C40 C3 C32 165.2(6) . . . . ?
C24 C40 C3 C7 0.4(7) . . . . ?
C24 C48 C7 Ta2 64.3(4) . . . . ?
C24 C48 C7 C3 -1.2(7) . . . . ?
C28 C12 C48 Ta2 -38.5(8) . . . . ?
C28 C12 C48 C24 -135.5(7) . . . . ?
C28 C12 C48 C7 56.0(8) . . . . ?
C30 O4 C13 C15 165.2(6) . . . . ?
C32 C3 C7 Ta2 129.7(7) . . . . ?
C32 C3 C7 C48 -164.4(6) . . . . ?
C34 O1 C42 C31 -167.5(6) . . . . ?
C36 C6 C44 Ta1 -137.2(6) . . . . ?
C36 C6 C44 C10 156.7(6) . . . . ?
C38 C32 C3 Ta2 -53.7(9) . . . . ?
C38 C32 C3 C40 45.9(9) . . . . ?
C38 C32 C3 C7 -152.2(7) . . . . ?
C40 C24 C48 Ta2 65.9(4) . . . . ?
C40 C24 C48 C12 -168.8(6) . . . . ?
C40 C24 C48 C7 1.5(7) . . . . ?
C40 C3 C7 Ta2 -65.3(4) . . . . ?
C40 C3 C7 C48 0.5(7) . . . . ?
C42 O1 C34 C30 -167.8(5) . . . . ?
C44 C6 C36 C18 37.6(9) . . . . ?
C44 C6 C36 C46 164.7(6) . . . . ?
C44 C6 C36 C25 -77.9(8) . . . . ?
C48 C24 C40 Ta2 -66.5(4) . . . . ?
C48 C24 C40 C3 -1.2(7) . . . . ?
C13 O4 C30 C34 -173.7(6) . . . . ?
C27 O7 C35 C21 -176.7(7) . . . . ?
C29 C12 C48 Ta2 -156.3(5) . . . . ?
C29 C12 C48 C24 106.7(8) . . . . ?
C29 C12 C48 C7 -61.8(9) . . . . ?
C15 N2 C17 C45 -164.1(7) . . . . ?
C15 N2 C21 C35 70.9(9) . . . . ?
C31 N1 C5 C33 -164.5(7) . . . . ?
C31 N1 C41 C43 67.9(9) . . . . ?
C2 O2 C43 C41 179.9(7) . . . . ?
C33 O6 C37 C27 -178.0(8) . . . . ?
C17 N2 C15 C13 75.1(8) . . . . ?
C17 N2 C21 C35 -168.1(8) . . . . ?
C35 O7 C27 C37 -174.2(6) . . . . ?
C9 O5 C45 C17 174.2(7) . . . . ?
C37 O6 C33 C5 176.8(8) . . . . ?
C19 O3 C11 C23 4.9(11) . . . . ?
C39 C32 C3 Ta2 -169.9(6) . . . . ?
C39 C32 C3 C40 -70.3(9) . . . . ?
C39 C32 C3 C7 91.7(9) . . . . ?
C5 N1 C31 C42 69.3(8) . . . . ?
C5 N1 C41 C43 -170.7(7) . . . . ?
C41 N1 C31 C42 -169.3(7) . . . . ?
C41 N1 C5 C33 73.4(8) . . . . ?
C21 N2 C15 C13 -163.9(6) . . . . ?
C21 N2 C17 C45 74.6(9) . . . . ?
C43 O2 C2 C9 -170.2(7) . . . . ?
C11 O3 C19 C47 -21.9(10) . . . . ?
C11 C23 C47 C19 -28.2(13) . . . . ?
C45 O5 C9 C2 178.1(7) . . . . ?

loop_
_exptl_oxdiff_crystal_face_indexfrac_h
_exptl_oxdiff_crystal_face_indexfrac_k
_exptl_oxdiff_crystal_face_indexfrac_l
_exptl_oxdiff_crystal_face_x
_exptl_oxdiff_crystal_face_y
_exptl_oxdiff_crystal_face_z
-1.0372 0.0545 0.9291 -0.0144 -0.0821 -0.0832
1.0372 -0.0545 -0.9291 0.0144 0.0821 0.0832
-0.0421 -1.9816 1.1160 0.0288 -0.1687 0.1044
0.0421 1.9816 -1.1160 -0.0288 0.1687 -0.1044
0.0129 -1.0253 0.0602 0.0621 -0.0680 0.0614
-0.0129 1.0253 -0.0602 -0.0621 0.0680 -0.0614
-9.1087 1.8126 -0.1514 0.5846 -0.3536 -0.7302
9.1908 -2.1783 0.0632 -0.5578 0.3371 0.7585
-2.3316 -1.0003 10.9051 -0.8062 -0.5550 -0.2049
2.6600 1.3198 -10.9383 0.7630 0.5941 0.2087

loop_
_smtbx_masks_void_nr
_smtbx_masks_void_average_x
_smtbx_masks_void_average_y
_smtbx_masks_void_average_z
_smtbx_masks_void_volume
_smtbx_masks_void_count_electrons
_smtbx_masks_void_content
1 -0.770 -0.756 -0.770 985.0 143.2 '4 C4H8O'
